data_4086489
loop_
_publ_author_name
'Cook, Timothy D.'
'Natoli, Sean N.'
'Fanwick, Phillip E.'
'Ren, Tong'

_publ_section_title
;
 CoIII(cyclam) Oligoynyls: Monomeric Oligoynyl Complexes and Dimeric
 Complexes with an Oligoyn-diyl Bridge
;
_journal_name_full Organometallics
_journal_paper_doi 10.1021/acs.organomet.6b00219
_journal_year 2016
_chemical_formula_moiety 'C32 H48 Cl2 Co2 N8, C4 H8 O2, 2(C H4 O), 2(Cl)'
_chemical_formula_sum 'C38 H64 Cl4 Co2 N8 O4'
_chemical_formula_weight 956.63
_space_group_crystal_system triclinic
_space_group_IT_number 2
_space_group_name_Hall '-P 1'
_space_group_name_H-M_alt 'P -1'
_symmetry_space_group_name_Hall '-P 1'
_symmetry_space_group_name_H-M 'P -1'
_atom_sites_solution_hydrogens geom
_atom_sites_solution_primary direct
_atom_sites_solution_secondary difmap
_audit_creation_method SHELXL-2014/7
_cell_angle_alpha 100.896(4)
_cell_angle_beta 90.691(4)
_cell_angle_gamma 92.012(5)
_cell_formula_units_Z 2
_cell_length_a 7.9397(5)
_cell_length_b 14.8891(9)
_cell_length_c 19.9806(10)
_cell_measurement_reflns_used 25424
_cell_measurement_temperature 150(2)
_cell_measurement_theta_max 58.926
_cell_measurement_theta_min 3.412
_cell_volume 2317.6(2)
_computing_cell_refinement 'HKL3000 (Otwinowski & Minor, 1997)'
_computing_data_collection 'CrystalClear-SM Expert 2.1 b32 (Rigaku, 2014)'
_computing_data_reduction 'HKL3000 (Otwinowski & Minor, 1997)'
_computing_structure_refinement
;  
SHELXL-2014/7 (Sheldrick, 2014), 
SHELXLE Rev714 (H\"ubschle et al., 2011)
;
_computing_structure_solution 'SHELXS-97 (Sheldrick, 2008)'
_diffrn_ambient_temperature 150(2)
_diffrn_measured_fraction_theta_full 0.957
_diffrn_measured_fraction_theta_max 0.957
_diffrn_measurement_device_type 'Rigaku Rapid II curved image plate diffractometer'
_diffrn_measurement_method 'omega scans'
_diffrn_radiation_monochromator 'laterally graded multilayer (Goebel) mirror'
_diffrn_radiation_type CuK\a
_diffrn_radiation_wavelength 1.54178
_diffrn_reflns_av_R_equivalents 0.0896
_diffrn_reflns_av_unetI/netI 0.0605
_diffrn_reflns_Laue_measured_fraction_full 0.957
_diffrn_reflns_Laue_measured_fraction_max 0.957
_diffrn_reflns_limit_h_max 8
_diffrn_reflns_limit_h_min -8
_diffrn_reflns_limit_k_max 16
_diffrn_reflns_limit_k_min -16
_diffrn_reflns_limit_l_max 22
_diffrn_reflns_limit_l_min -22
_diffrn_reflns_number 25424
_diffrn_reflns_point_group_measured_fraction_full 0.957
_diffrn_reflns_point_group_measured_fraction_max 0.957
_diffrn_reflns_theta_full 58.926
_diffrn_reflns_theta_max 58.926
_diffrn_reflns_theta_min 3.412
_diffrn_source 'microfocus X-ray tube'
_exptl_absorpt_coefficient_mu 8.096
_exptl_absorpt_correction_T_max 0.642
_exptl_absorpt_correction_T_min 0.388
_exptl_absorpt_correction_type multi-scan
_exptl_absorpt_process_details 'SCALEPACK (Otwinowski & Minor, 1997)'
_exptl_crystal_colour orange
_exptl_crystal_density_diffrn 1.371
_exptl_crystal_description platelet
_exptl_crystal_F_000 1004
_exptl_crystal_size_max 0.200
_exptl_crystal_size_mid 0.160
_exptl_crystal_size_min 0.060
_refine_diff_density_max 0.725
_refine_diff_density_min -0.601
_refine_diff_density_rms 0.096
_refine_ls_extinction_coef 0.0020(2)
_refine_ls_extinction_expression Fc^*^=kFc[1+0.001xFc^2^\l^3^/sin(2\q)]^-1/4^
_refine_ls_extinction_method 'SHELXL-2014/7 (Sheldrick 2014'
_refine_ls_goodness_of_fit_ref 1.040
_refine_ls_hydrogen_treatment constr
_refine_ls_matrix_type full
_refine_ls_number_parameters 512
_refine_ls_number_reflns 6359
_refine_ls_number_restraints 0
_refine_ls_restrained_S_all 1.040
_refine_ls_R_factor_all 0.0690
_refine_ls_R_factor_gt 0.0587
_refine_ls_shift/su_max 0.000
_refine_ls_shift/su_mean 0.000
_refine_ls_structure_factor_coef Fsqd
_refine_ls_weighting_details 'w=1/[\s^2^(Fo^2^)+(0.0981P)^2^+4.3556P] where P=(Fo^2^+2Fc^2^)/3'
_refine_ls_weighting_scheme calc
_refine_ls_wR_factor_gt 0.1618
_refine_ls_wR_factor_ref 0.1734
_reflns_Friedel_coverage 0.000
_reflns_number_gt 5474
_reflns_number_total 6359
_reflns_threshold_expression 'I > 2\s(I)'
_cod_data_source_file om6b00219_si_003.cif
_cod_data_source_block TC57D_MZ1
_cod_database_code 4086489
_shelx_shelxl_version_number 2014/7
_shelx_space_group_comment
;
The symmetry employed for this shelxl refinement is uniquely defined
by the following loop, which should always be used as a source of
symmetry information in preference to the above space-group names.
They are only intended as comments.
;
_shelx_estimated_absorpt_t_min 0.294
_shelx_estimated_absorpt_t_max 0.642

loop_
_space_group_symop_operation_xyz
'x, y, z'
'-x, -y, -z'

loop_
_atom_site_label
_atom_site_type_symbol
_atom_site_fract_x
_atom_site_fract_y
_atom_site_fract_z
_atom_site_U_iso_or_equiv
_atom_site_adp_type
_atom_site_occupancy
_atom_site_site_symmetry_order
_atom_site_calc_flag
_atom_site_refinement_flags_posn
_atom_site_refinement_flags_adp
Co11 Co 0.48416(9) 0.87042(5) 0.82695(4) 0.0244(3) Uani 1 1 d . .
Co21 Co 0.98580(9) 0.37504(5) 0.84789(4) 0.0241(3) Uani 1 1 d . .
Cl11 Cl 0.32144(15) 0.94384(8) 0.91239(6) 0.0316(3) Uani 1 1 d . .
Cl12 Cl 1.01343(16) 0.05056(8) 0.78593(7) 0.0384(3) Uani 1 1 d . .
Cl21 Cl 1.17635(15) 0.46746(8) 0.92184(6) 0.0314(3) Uani 1 1 d . .
Cl22 Cl 0.96037(15) 0.69943(8) 0.87957(7) 0.0343(3) Uani 1 1 d . .
O31 O 1.0898(8) 0.2630(3) 0.6329(2) 0.0788(16) Uani 1 1 d . .
H31 H 1.0705 0.2080 0.6357 0.118 Uiso 1 1 calc R U
O32 O 1.0965(8) 0.0861(4) 0.6449(3) 0.0888(17) Uani 1 1 d . .
H32 H 1.0505 0.0878 0.6827 0.133 Uiso 1 1 calc R U
O33 O 0.5824(7) 0.4060(4) 0.5548(3) 0.0857(17) Uani 1 1 d . .
O34 O 0.5601(9) 0.4513(6) 0.6678(3) 0.123(3) Uani 1 1 d . .
N11 N 0.3582(5) 0.9324(3) 0.7640(2) 0.0295(10) Uani 1 1 d . .
H11 H 0.2648 0.9643 0.7908 0.035 Uiso 1 1 calc R U
N12 N 0.6485(5) 0.9762(3) 0.8380(2) 0.0288(9) Uani 1 1 d . .
H12 H 0.7441 0.9559 0.8073 0.035 Uiso 1 1 calc R U
N13 N 0.6094(5) 0.8088(3) 0.8909(2) 0.0292(10) Uani 1 1 d . .
H13 H 0.7022 0.7757 0.8644 0.035 Uiso 1 1 calc R U
N14 N 0.3176(5) 0.7662(3) 0.8171(2) 0.0300(10) Uani 1 1 d . .
H14 H 0.2223 0.7880 0.8475 0.036 Uiso 1 1 calc R U
N21 N 0.8964(5) 0.4864(3) 0.8229(2) 0.0289(10) Uani 1 1 d . .
H21 H 0.9533 0.5395 0.8542 0.035 Uiso 1 1 calc R U
N22 N 1.1389(5) 0.3726(3) 0.7697(2) 0.0271(9) Uani 1 1 d . .
H22 H 1.0875 0.3269 0.7311 0.033 Uiso 1 1 calc R U
N23 N 1.0744(5) 0.2616(3) 0.8716(2) 0.0287(10) Uani 1 1 d . .
H23 H 1.0174 0.2093 0.8396 0.034 Uiso 1 1 calc R U
N24 N 0.8348(5) 0.3773(3) 0.9261(2) 0.0264(9) Uani 1 1 d . .
H24 H 0.8885 0.4223 0.9646 0.032 Uiso 1 1 calc R U
C11 C 0.6082(6) 0.8062(3) 0.7560(3) 0.0303(12) Uani 1 1 d . .
C12 C 0.6866(7) 0.7580(3) 0.7118(3) 0.0343(12) Uani 1 1 d . .
C13 C 0.7643(7) 0.6994(4) 0.6623(3) 0.0420(14) Uani 1 1 d . .
C14 C 0.8311(7) 0.6467(4) 0.6184(3) 0.0443(15) Uani 1 1 d . .
C15 C 0.9037(8) 0.5857(4) 0.5694(3) 0.0501(16) Uani 1 1 d . .
C16 C 0.9656(8) 0.5305(4) 0.5250(3) 0.0535(17) Uani 1 1 d . .
C17 C 0.4727(7) 1.0052(4) 0.7458(3) 0.0351(13) Uani 1 1 d . .
H17A H 0.4066 1.0509 0.7279 0.042 Uiso 1 1 calc R U
H17B H 0.5521 0.9782 0.7104 0.042 Uiso 1 1 calc R U
C18 C 0.5675(7) 1.0496(3) 0.8097(3) 0.0361(13) Uani 1 1 d . .
H18A H 0.6541 1.0942 0.7992 0.043 Uiso 1 1 calc R U
H18B H 0.4894 1.0825 0.8432 0.043 Uiso 1 1 calc R U
C19 C 0.7248(7) 1.0114(3) 0.9064(3) 0.0340(12) Uani 1 1 d . .
H19A H 0.6356 1.0370 0.9379 0.041 Uiso 1 1 calc R U
H19B H 0.8079 1.0616 0.9034 0.041 Uiso 1 1 calc R U
C21 C 0.8350(6) 0.3018(3) 0.7872(3) 0.0262(11) Uani 1 1 d . .
C22 C 0.7605(7) 0.2495(3) 0.7415(3) 0.0311(12) Uani 1 1 d . .
C23 C 0.6873(7) 0.1907(4) 0.6874(3) 0.0362(13) Uani 1 1 d . .
C24 C 0.6268(7) 0.1389(4) 0.6385(3) 0.0415(14) Uani 1 1 d . .
C25 C 0.5686(8) 0.0803(4) 0.5815(3) 0.0484(15) Uani 1 1 d . .
C26 C 0.5244(9) 0.0290(4) 0.5289(3) 0.0506(16) Uani 1 1 d . .
C31 C 1.1963(12) 0.2673(7) 0.5797(5) 0.106(3) Uani 1 1 d . .
H31A H 1.1725 0.3213 0.5602 0.159 Uiso 1 1 calc R U
H31B H 1.1789 0.2120 0.5446 0.159 Uiso 1 1 calc R U
H31C H 1.3135 0.2717 0.5964 0.159 Uiso 1 1 calc R U
C32 C 1.0146(14) 0.0174(8) 0.5953(4) 0.122(4) Uani 1 1 d . .
H32A H 0.9364 -0.0192 0.6178 0.183 Uiso 1 1 calc R U
H32B H 1.0988 -0.0223 0.5709 0.183 Uiso 1 1 calc R U
H32C H 0.9519 0.0461 0.5629 0.183 Uiso 1 1 calc R U
C33 C 0.7173(16) 0.2741(8) 0.4963(8) 0.149(6) Uani 1 1 d . .
H33A H 0.6049 0.2526 0.4782 0.224 Uiso 1 1 calc R U
H33B H 0.7831 0.2216 0.5023 0.224 Uiso 1 1 calc R U
H33C H 0.7745 0.3070 0.4644 0.224 Uiso 1 1 calc R U
C34 C 0.7018(15) 0.3361(8) 0.5626(7) 0.125(4) Uani 1 1 d . .
H34A H 0.6613 0.3012 0.5971 0.150 Uiso 1 1 calc R U
H34B H 0.8130 0.3653 0.5780 0.150 Uiso 1 1 calc R U
C35 C 0.5280(11) 0.4605(6) 0.6121(4) 0.077(3) Uani 1 1 d . .
C36 C 0.4173(11) 0.5299(6) 0.5962(4) 0.087(3) Uani 1 1 d . .
H36A H 0.3144 0.5002 0.5735 0.130 Uiso 1 1 calc R U
H36B H 0.4752 0.5652 0.5661 0.130 Uiso 1 1 calc R U
H36C H 0.3880 0.5710 0.6385 0.130 Uiso 1 1 calc R U
C110 C 0.8107(7) 0.9380(4) 0.9348(3) 0.0371(13) Uani 1 1 d . .
H11A H 0.8764 0.9665 0.9762 0.045 Uiso 1 1 calc R U
H11B H 0.8908 0.9079 0.9009 0.045 Uiso 1 1 calc R U
C111 C 0.6887(7) 0.8663(3) 0.9525(3) 0.0336(12) Uani 1 1 d . .
H11C H 0.7493 0.8269 0.9787 0.040 Uiso 1 1 calc R U
H11D H 0.5998 0.8969 0.9818 0.040 Uiso 1 1 calc R U
C112 C 0.4932(7) 0.7382(4) 0.9094(3) 0.0375(13) Uani 1 1 d . .
H11E H 0.4151 0.7666 0.9448 0.045 Uiso 1 1 calc R U
H11F H 0.5577 0.6923 0.9278 0.045 Uiso 1 1 calc R U
C113 C 0.3958(7) 0.6930(3) 0.8465(3) 0.0384(13) Uani 1 1 d . .
H11G H 0.4720 0.6581 0.8132 0.046 Uiso 1 1 calc R U
H11H H 0.3077 0.6502 0.8582 0.046 Uiso 1 1 calc R U
C114 C 0.2406(7) 0.7295(4) 0.7489(3) 0.0394(13) Uani 1 1 d . .
H11I H 0.1553 0.6807 0.7528 0.047 Uiso 1 1 calc R U
H11J H 0.3288 0.7020 0.7177 0.047 Uiso 1 1 calc R U
C115 C 0.1573(7) 0.8042(4) 0.7191(3) 0.0397(13) Uani 1 1 d . .
H11K H 0.0932 0.7754 0.6773 0.048 Uiso 1 1 calc R U
H11L H 0.0758 0.8346 0.7523 0.048 Uiso 1 1 calc R U
C116 C 0.2795(7) 0.8759(4) 0.7018(3) 0.0371(13) Uani 1 1 d . .
H11M H 0.3685 0.8456 0.6724 0.045 Uiso 1 1 calc R U
H11N H 0.2193 0.9159 0.6760 0.045 Uiso 1 1 calc R U
C217 C 0.9537(6) 0.4911(4) 0.7529(3) 0.0323(12) Uani 1 1 d . .
H21A H 0.9453 0.5541 0.7443 0.039 Uiso 1 1 calc R U
H21B H 0.8828 0.4493 0.7186 0.039 Uiso 1 1 calc R U
C218 C 1.1342(7) 0.4630(3) 0.7486(3) 0.0365(13) Uani 1 1 d . .
H21C H 1.1745 0.4583 0.7014 0.044 Uiso 1 1 calc R U
H21D H 1.2072 0.5087 0.7793 0.044 Uiso 1 1 calc R U
C219 C 1.3140(6) 0.3452(4) 0.7780(3) 0.0342(12) Uani 1 1 d . .
H21E H 1.3723 0.3907 0.8142 0.041 Uiso 1 1 calc R U
H21F H 1.3746 0.3450 0.7350 0.041 Uiso 1 1 calc R U
C220 C 1.3204(7) 0.2520(3) 0.7964(3) 0.0350(12) Uani 1 1 d . .
H22A H 1.4383 0.2324 0.7931 0.042 Uiso 1 1 calc R U
H22B H 1.2520 0.2082 0.7624 0.042 Uiso 1 1 calc R U
C221 C 1.2579(6) 0.2467(4) 0.8665(3) 0.0329(12) Uani 1 1 d . .
H22C H 1.2814 0.1859 0.8769 0.039 Uiso 1 1 calc R U
H22D H 1.3194 0.2936 0.9007 0.039 Uiso 1 1 calc R U
C222 C 1.0150(6) 0.2552(4) 0.9408(3) 0.0320(12) Uani 1 1 d . .
H22E H 1.0888 0.2940 0.9758 0.038 Uiso 1 1 calc R U
H22F H 1.0185 0.1912 0.9477 0.038 Uiso 1 1 calc R U
C223 C 0.8374(7) 0.2871(4) 0.9473(3) 0.0345(12) Uani 1 1 d . .
H22G H 0.7600 0.2426 0.9178 0.041 Uiso 1 1 calc R U
H22H H 0.8007 0.2928 0.9950 0.041 Uiso 1 1 calc R U
C224 C 0.6599(6) 0.4065(3) 0.9198(3) 0.0333(12) Uani 1 1 d . .
H22I H 0.6031 0.4088 0.9639 0.040 Uiso 1 1 calc R U
H22J H 0.5976 0.3606 0.8851 0.040 Uiso 1 1 calc R U
C225 C 0.6530(6) 0.4986(3) 0.8998(3) 0.0327(12) Uani 1 1 d . .
H22K H 0.7233 0.5432 0.9325 0.039 Uiso 1 1 calc R U
H22L H 0.5354 0.5187 0.9035 0.039 Uiso 1 1 calc R U
C226 C 0.7124(6) 0.5004(3) 0.8285(3) 0.0332(12) Uani 1 1 d . .
H22M H 0.6507 0.4518 0.7958 0.040 Uiso 1 1 calc R U
H22N H 0.6869 0.5601 0.8164 0.040 Uiso 1 1 calc R U

loop_
_atom_site_aniso_label
_atom_site_aniso_U_11
_atom_site_aniso_U_22
_atom_site_aniso_U_33
_atom_site_aniso_U_23
_atom_site_aniso_U_13
_atom_site_aniso_U_12
Co11 0.0221(5) 0.0221(4) 0.0267(5) -0.0016(3) 0.0035(3) 0.0023(3)
Co21 0.0218(5) 0.0231(4) 0.0253(5) -0.0010(3) -0.0013(3) 0.0001(3)
Cl11 0.0287(7) 0.0323(7) 0.0302(7) -0.0039(5) 0.0054(5) 0.0048(5)
Cl12 0.0332(7) 0.0353(7) 0.0459(8) 0.0048(6) 0.0068(6) 0.0033(5)
Cl21 0.0256(6) 0.0329(7) 0.0319(7) -0.0027(5) -0.0025(5) -0.0026(5)
Cl22 0.0305(7) 0.0294(6) 0.0409(7) 0.0008(5) 0.0046(6) 0.0035(5)
O31 0.113(4) 0.072(3) 0.046(3) -0.002(3) 0.004(3) -0.012(3)
O32 0.116(5) 0.095(4) 0.058(3) 0.018(3) 0.018(3) 0.017(4)
O33 0.083(4) 0.108(4) 0.078(4) 0.051(4) 0.005(3) -0.003(3)
O34 0.105(5) 0.192(7) 0.085(5) 0.067(5) -0.026(4) -0.037(5)
N11 0.026(2) 0.032(2) 0.029(2) -0.0005(18) 0.0027(19) 0.0072(18)
N12 0.026(2) 0.026(2) 0.032(2) -0.0002(18) 0.0013(19) 0.0009(17)
N13 0.033(2) 0.028(2) 0.026(2) 0.0020(18) 0.0022(19) 0.0036(18)
N14 0.025(2) 0.023(2) 0.039(3) -0.0015(19) 0.0040(19) 0.0013(17)
N21 0.029(2) 0.022(2) 0.034(2) -0.0006(18) -0.0032(19) -0.0024(17)
N22 0.026(2) 0.028(2) 0.025(2) -0.0015(17) -0.0026(18) -0.0015(17)
N23 0.028(2) 0.022(2) 0.034(2) 0.0009(18) -0.0024(19) -0.0024(17)
N24 0.024(2) 0.029(2) 0.024(2) 0.0001(17) -0.0034(17) 0.0003(17)
C11 0.023(3) 0.030(3) 0.037(3) 0.004(2) -0.005(2) -0.001(2)
C12 0.032(3) 0.031(3) 0.036(3) -0.005(3) 0.006(3) 0.001(2)
C13 0.033(3) 0.044(3) 0.044(4) -0.003(3) 0.005(3) -0.002(3)
C14 0.035(3) 0.046(3) 0.043(4) -0.012(3) 0.010(3) 0.003(3)
C15 0.043(4) 0.047(4) 0.052(4) -0.012(3) 0.008(3) -0.004(3)
C16 0.049(4) 0.048(4) 0.054(4) -0.014(3) 0.010(3) 0.002(3)
C17 0.035(3) 0.035(3) 0.038(3) 0.014(2) 0.008(3) 0.005(2)
C18 0.036(3) 0.023(3) 0.048(3) 0.004(2) 0.005(3) 0.000(2)
C19 0.037(3) 0.028(3) 0.033(3) -0.003(2) 0.003(2) -0.003(2)
C21 0.023(3) 0.026(3) 0.029(3) 0.002(2) 0.006(2) 0.004(2)
C22 0.034(3) 0.028(3) 0.032(3) 0.006(3) 0.003(3) -0.002(2)
C23 0.039(3) 0.036(3) 0.032(3) 0.004(3) -0.001(3) -0.009(3)
C24 0.049(4) 0.043(3) 0.028(3) 0.000(3) -0.002(3) -0.015(3)
C25 0.055(4) 0.048(3) 0.037(4) -0.001(3) -0.002(3) -0.012(3)
C26 0.064(4) 0.046(3) 0.035(3) -0.007(3) -0.003(3) -0.015(3)
C31 0.093(7) 0.123(8) 0.103(8) 0.020(6) 0.026(6) 0.004(6)
C32 0.147(10) 0.150(10) 0.059(6) -0.016(6) -0.038(6) 0.082(8)
C33 0.142(11) 0.082(7) 0.238(17) 0.060(9) 0.063(12) 0.016(7)
C34 0.131(10) 0.107(8) 0.164(12) 0.092(9) 0.004(9) 0.011(7)
C35 0.084(6) 0.104(7) 0.044(5) 0.028(5) -0.013(4) -0.040(5)
C36 0.092(7) 0.095(6) 0.066(5) -0.001(5) 0.008(5) -0.011(5)
C110 0.034(3) 0.041(3) 0.030(3) -0.008(2) -0.004(2) -0.004(2)
C111 0.037(3) 0.033(3) 0.029(3) 0.002(2) -0.001(2) 0.003(2)
C112 0.032(3) 0.036(3) 0.049(4) 0.019(3) 0.006(3) 0.003(2)
C113 0.032(3) 0.031(3) 0.053(4) 0.009(3) 0.007(3) 0.002(2)
C114 0.036(3) 0.038(3) 0.038(3) -0.008(3) 0.007(3) -0.003(2)
C115 0.028(3) 0.052(3) 0.033(3) -0.006(3) -0.002(2) -0.002(3)
C116 0.039(3) 0.042(3) 0.028(3) -0.002(2) -0.004(2) 0.004(2)
C217 0.035(3) 0.032(3) 0.030(3) 0.005(2) -0.002(2) 0.000(2)
C218 0.041(3) 0.036(3) 0.032(3) 0.004(2) 0.006(3) -0.003(2)
C219 0.022(3) 0.040(3) 0.038(3) 0.000(2) 0.002(2) 0.003(2)
C220 0.026(3) 0.036(3) 0.039(3) -0.002(2) 0.006(2) 0.004(2)
C221 0.020(3) 0.031(3) 0.045(3) 0.001(2) -0.003(2) 0.004(2)
C222 0.030(3) 0.037(3) 0.030(3) 0.007(2) -0.004(2) 0.003(2)
C223 0.036(3) 0.039(3) 0.027(3) 0.003(2) 0.001(2) -0.002(2)
C224 0.023(3) 0.038(3) 0.037(3) 0.004(2) 0.000(2) -0.001(2)
C225 0.021(3) 0.033(3) 0.041(3) -0.002(2) -0.001(2) 0.005(2)
C226 0.023(3) 0.028(3) 0.046(3) 0.002(2) -0.007(2) 0.003(2)

loop_
_atom_type_symbol
_atom_type_description
_atom_type_scat_dispersion_real
_atom_type_scat_dispersion_imag
_atom_type_scat_source
C C 0.0181 0.0091 'International Tables Vol C Tables 4.2.6.8 and 6.1.1.4'
H H 0.0000 0.0000 'International Tables Vol C Tables 4.2.6.8 and 6.1.1.4'
N N 0.0311 0.0180 'International Tables Vol C Tables 4.2.6.8 and 6.1.1.4'
Cl Cl 0.3639 0.7018 'International Tables Vol C Tables 4.2.6.8 and 6.1.1.4'
Co Co -2.3653 3.6143 'International Tables Vol C Tables 4.2.6.8 and 6.1.1.4'
O O 0.0492 0.0322 'International Tables Vol C Tables 4.2.6.8 and 6.1.1.4'

loop_
_geom_angle_atom_site_label_1
_geom_angle_atom_site_label_2
_geom_angle_atom_site_label_3
_geom_angle
_geom_angle_site_symmetry_3
C11 Co11 N11 92.01(19) .
C11 Co11 N14 90.06(19) .
N11 Co11 N14 93.37(17) .
C11 Co11 N13 88.50(19) .
N11 Co11 N13 179.49(17) .
N14 Co11 N13 86.61(17) .
C11 Co11 N12 90.92(19) .
N11 Co11 N12 86.46(17) .
N14 Co11 N12 179.01(17) .
N13 Co11 N12 93.55(17) .
C11 Co11 Cl11 177.17(15) .
N11 Co11 Cl11 87.50(12) .
N14 Co11 Cl11 87.19(13) .
N13 Co11 Cl11 91.99(13) .
N12 Co11 Cl11 91.83(12) .
C21 Co21 N21 90.80(18) .
C21 Co21 N24 93.18(18) .
N21 Co21 N24 94.14(17) .
C21 Co21 N22 87.12(18) .
N21 Co21 N22 86.13(17) .
N24 Co21 N22 179.59(16) .
C21 Co21 N23 88.31(18) .
N21 Co21 N23 179.06(17) .
N24 Co21 N23 86.23(16) .
N22 Co21 N23 93.50(16) .
C21 Co21 Cl21 178.91(15) .
N21 Co21 Cl21 88.69(12) .
N24 Co21 Cl21 87.82(12) .
N22 Co21 Cl21 91.88(12) .
N23 Co21 Cl21 92.19(12) .
C31 O31 H31 109.5 .
C32 O32 H32 109.5 .
C35 O33 C34 118.0(8) .
C116 N11 C17 110.4(4) .
C116 N11 Co11 118.5(3) .
C17 N11 Co11 107.5(3) .
C116 N11 H11 106.6 .
C17 N11 H11 106.6 .
Co11 N11 H11 106.6 .
C19 N12 C18 111.6(4) .
C19 N12 Co11 118.5(3) .
C18 N12 Co11 107.3(3) .
C19 N12 H12 106.2 .
C18 N12 H12 106.2 .
Co11 N12 H12 106.2 .
C112 N13 C111 110.9(4) .
C112 N13 Co11 107.0(3) .
C111 N13 Co11 118.1(3) .
C112 N13 H13 106.8 .
C111 N13 H13 106.8 .
Co11 N13 H13 106.8 .
C113 N14 C114 111.4(4) .
C113 N14 Co11 107.4(3) .
C114 N14 Co11 118.9(3) .
C113 N14 H14 106.1 .
C114 N14 H14 106.1 .
Co11 N14 H14 106.1 .
C226 N21 C217 110.5(4) .
C226 N21 Co21 118.5(3) .
C217 N21 Co21 107.9(3) .
C226 N21 H21 106.4 .
C217 N21 H21 106.4 .
Co21 N21 H21 106.4 .
C219 N22 C218 111.5(4) .
C219 N22 Co21 117.8(3) .
C218 N22 Co21 107.9(3) .
C219 N22 H22 106.3 .
C218 N22 H22 106.3 .
Co21 N22 H22 106.3 .
C221 N23 C222 110.6(4) .
C221 N23 Co21 118.8(3) .
C222 N23 Co21 107.7(3) .
C221 N23 H23 106.3 .
C222 N23 H23 106.3 .
Co21 N23 H23 106.3 .
C224 N24 C223 111.2(4) .
C224 N24 Co21 118.5(3) .
C223 N24 Co21 108.6(3) .
C224 N24 H24 105.9 .
C223 N24 H24 105.9 .
Co21 N24 H24 105.9 .
C12 C11 Co11 174.7(5) .
C11 C12 C13 175.7(6) .
C14 C13 C12 179.0(6) .
C13 C14 C15 178.6(7) .
C16 C15 C14 178.7(7) .
C15 C16 C16 179.3(10) 2_766
N11 C17 C18 107.2(4) .
N11 C17 H17A 110.3 .
C18 C17 H17A 110.3 .
N11 C17 H17B 110.3 .
C18 C17 H17B 110.3 .
H17A C17 H17B 108.5 .
N12 C18 C17 107.6(4) .
N12 C18 H18A 110.2 .
C17 C18 H18A 110.2 .
N12 C18 H18B 110.2 .
C17 C18 H18B 110.2 .
H18A C18 H18B 108.5 .
N12 C19 C110 112.0(4) .
N12 C19 H19A 109.2 .
C110 C19 H19A 109.2 .
N12 C19 H19B 109.2 .
C110 C19 H19B 109.2 .
H19A C19 H19B 107.9 .
C22 C21 Co21 169.0(4) .
C21 C22 C23 175.8(6) .
C24 C23 C22 178.1(6) .
C23 C24 C25 176.3(7) .
C26 C25 C24 176.6(7) .
C25 C26 C26 179.2(9) 2_656
O31 C31 H31A 109.5 .
O31 C31 H31B 109.5 .
H31A C31 H31B 109.5 .
O31 C31 H31C 109.5 .
H31A C31 H31C 109.5 .
H31B C31 H31C 109.5 .
O32 C32 H32A 109.5 .
O32 C32 H32B 109.5 .
H32A C32 H32B 109.5 .
O32 C32 H32C 109.5 .
H32A C32 H32C 109.5 .
H32B C32 H32C 109.5 .
C34 C33 H33A 109.5 .
C34 C33 H33B 109.5 .
H33A C33 H33B 109.5 .
C34 C33 H33C 109.5 .
H33A C33 H33C 109.5 .
H33B C33 H33C 109.5 .
O33 C34 C33 108.7(10) .
O33 C34 H34A 110.0 .
C33 C34 H34A 110.0 .
O33 C34 H34B 110.0 .
C33 C34 H34B 110.0 .
H34A C34 H34B 108.3 .
O34 C35 O33 124.7(10) .
O34 C35 C36 123.6(10) .
O33 C35 C36 111.7(6) .
C35 C36 H36A 109.5 .
C35 C36 H36B 109.5 .
H36A C36 H36B 109.5 .
C35 C36 H36C 109.5 .
H36A C36 H36C 109.5 .
H36B C36 H36C 109.5 .
C19 C110 C111 113.0(4) .
C19 C110 H11A 109.0 .
C111 C110 H11A 109.0 .
C19 C110 H11B 109.0 .
C111 C110 H11B 109.0 .
H11A C110 H11B 107.8 .
N13 C111 C110 111.9(4) .
N13 C111 H11C 109.2 .
C110 C111 H11C 109.2 .
N13 C111 H11D 109.2 .
C110 C111 H11D 109.2 .
H11C C111 H11D 107.9 .
N13 C112 C113 108.2(4) .
N13 C112 H11E 110.1 .
C113 C112 H11E 110.1 .
N13 C112 H11F 110.1 .
C113 C112 H11F 110.1 .
H11E C112 H11F 108.4 .
N14 C113 C112 107.5(4) .
N14 C113 H11G 110.2 .
C112 C113 H11G 110.2 .
N14 C113 H11H 110.2 .
C112 C113 H11H 110.2 .
H11G C113 H11H 108.5 .
N14 C114 C115 111.5(4) .
N14 C114 H11I 109.3 .
C115 C114 H11I 109.3 .
N14 C114 H11J 109.3 .
C115 C114 H11J 109.3 .
H11I C114 H11J 108.0 .
C116 C115 C114 114.0(4) .
C116 C115 H11K 108.7 .
C114 C115 H11K 108.7 .
C116 C115 H11L 108.7 .
C114 C115 H11L 108.7 .
H11K C115 H11L 107.6 .
N11 C116 C115 111.4(4) .
N11 C116 H11M 109.3 .
C115 C116 H11M 109.3 .
N11 C116 H11N 109.3 .
C115 C116 H11N 109.3 .
H11M C116 H11N 108.0 .
N21 C217 C218 107.1(4) .
N21 C217 H21A 110.3 .
C218 C217 H21A 110.3 .
N21 C217 H21B 110.3 .
C218 C217 H21B 110.3 .
H21A C217 H21B 108.5 .
N22 C218 C217 107.0(4) .
N22 C218 H21C 110.3 .
C217 C218 H21C 110.3 .
N22 C218 H21D 110.3 .
C217 C218 H21D 110.3 .
H21C C218 H21D 108.6 .
N22 C219 C220 112.0(4) .
N22 C219 H21E 109.2 .
C220 C219 H21E 109.2 .
N22 C219 H21F 109.2 .
C220 C219 H21F 109.2 .
H21E C219 H21F 107.9 .
C219 C220 C221 114.7(4) .
C219 C220 H22A 108.6 .
C221 C220 H22A 108.6 .
C219 C220 H22B 108.6 .
C221 C220 H22B 108.6 .
H22A C220 H22B 107.6 .
N23 C221 C220 111.4(4) .
N23 C221 H22C 109.3 .
C220 C221 H22C 109.3 .
N23 C221 H22D 109.3 .
C220 C221 H22D 109.3 .
H22C C221 H22D 108.0 .
N23 C222 C223 108.4(4) .
N23 C222 H22E 110.0 .
C223 C222 H22E 110.0 .
N23 C222 H22F 110.0 .
C223 C222 H22F 110.0 .
H22E C222 H22F 108.4 .
N24 C223 C222 107.7(4) .
N24 C223 H22G 110.2 .
C222 C223 H22G 110.2 .
N24 C223 H22H 110.2 .
C222 C223 H22H 110.2 .
H22G C223 H22H 108.5 .
N24 C224 C225 112.5(4) .
N24 C224 H22I 109.1 .
C225 C224 H22I 109.1 .
N24 C224 H22J 109.1 .
C225 C224 H22J 109.1 .
H22I C224 H22J 107.8 .
C224 C225 C226 114.2(4) .
C224 C225 H22K 108.7 .
C226 C225 H22K 108.7 .
C224 C225 H22L 108.7 .
C226 C225 H22L 108.7 .
H22K C225 H22L 107.6 .
N21 C226 C225 111.2(4) .
N21 C226 H22M 109.4 .
C225 C226 H22M 109.4 .
N21 C226 H22N 109.4 .
C225 C226 H22N 109.4 .
H22M C226 H22N 108.0 .

loop_
_geom_bond_atom_site_label_1
_geom_bond_atom_site_label_2
_geom_bond_distance
_geom_bond_site_symmetry_2
Co11 C11 1.866(6) .
Co11 N11 1.976(4) .
Co11 N14 1.982(4) .
Co11 N13 1.985(4) .
Co11 N12 1.987(4) .
Co11 Cl11 2.2858(14) .
Co21 C21 1.862(5) .
Co21 N21 1.972(4) .
Co21 N24 1.977(4) .
Co21 N22 1.987(4) .
Co21 N23 1.988(4) .
Co21 Cl21 2.3231(14) .
O31 C31 1.376(10) .
O31 H31 0.8400 .
O32 C32 1.416(11) .
O32 H32 0.8400 .
O33 C35 1.358(10) .
O33 C34 1.460(12) .
O34 C35 1.173(9) .
N11 C116 1.480(6) .
N11 C17 1.490(6) .
N11 H11 1.0000 .
N12 C19 1.484(6) .
N12 C18 1.484(6) .
N12 H12 1.0000 .
N13 C112 1.477(6) .
N13 C111 1.481(6) .
N13 H13 1.0000 .
N14 C113 1.483(6) .
N14 C114 1.485(7) .
N14 H14 1.0000 .
N21 C226 1.485(6) .
N21 C217 1.489(6) .
N21 H21 1.0000 .
N22 C219 1.478(6) .
N22 C218 1.486(6) .
N22 H22 1.0000 .
N23 C221 1.483(6) .
N23 C222 1.484(6) .
N23 H23 1.0000 .
N24 C224 1.481(6) .
N24 C223 1.483(6) .
N24 H24 1.0000 .
C11 C12 1.219(7) .
C12 C13 1.359(8) .
C13 C14 1.203(8) .
C14 C15 1.353(8) .
C15 C16 1.211(8) .
C16 C16 1.352(12) 2_766
C17 C18 1.502(8) .
C17 H17A 0.9900 .
C17 H17B 0.9900 .
C18 H18A 0.9900 .
C18 H18B 0.9900 .
C19 C110 1.504(7) .
C19 H19A 0.9900 .
C19 H19B 0.9900 .
C21 C22 1.214(7) .
C22 C23 1.366(7) .
C23 C24 1.207(7) .
C24 C25 1.362(8) .
C25 C26 1.217(8) .
C26 C26 1.349(12) 2_656
C31 H31A 0.9800 .
C31 H31B 0.9800 .
C31 H31C 0.9800 .
C32 H32A 0.9800 .
C32 H32B 0.9800 .
C32 H32C 0.9800 .
C33 C34 1.472(16) .
C33 H33A 0.9800 .
C33 H33B 0.9800 .
C33 H33C 0.9800 .
C34 H34A 0.9900 .
C34 H34B 0.9900 .
C35 C36 1.457(12) .
C36 H36A 0.9800 .
C36 H36B 0.9800 .
C36 H36C 0.9800 .
C110 C111 1.509(7) .
C110 H11A 0.9900 .
C110 H11B 0.9900 .
C111 H11C 0.9900 .
C111 H11D 0.9900 .
C112 C113 1.500(8) .
C112 H11E 0.9900 .
C112 H11F 0.9900 .
C113 H11G 0.9900 .
C113 H11H 0.9900 .
C114 C115 1.523(8) .
C114 H11I 0.9900 .
C114 H11J 0.9900 .
C115 C116 1.509(7) .
C115 H11K 0.9900 .
C115 H11L 0.9900 .
C116 H11M 0.9900 .
C116 H11N 0.9900 .
C217 C218 1.506(7) .
C217 H21A 0.9900 .
C217 H21B 0.9900 .
C218 H21C 0.9900 .
C218 H21D 0.9900 .
C219 C220 1.503(7) .
C219 H21E 0.9900 .
C219 H21F 0.9900 .
C220 C221 1.508(7) .
C220 H22A 0.9900 .
C220 H22B 0.9900 .
C221 H22C 0.9900 .
C221 H22D 0.9900 .
C222 C223 1.502(7) .
C222 H22E 0.9900 .
C222 H22F 0.9900 .
C223 H22G 0.9900 .
C223 H22H 0.9900 .
C224 C225 1.501(7) .
C224 H22I 0.9900 .
C224 H22J 0.9900 .
C225 C226 1.511(7) .
C225 H22K 0.9900 .
C225 H22L 0.9900 .
C226 H22M 0.9900 .
C226 H22N 0.9900 .

loop_
_geom_hbond_atom_site_label_D
_geom_hbond_atom_site_label_H
_geom_hbond_atom_site_label_A
_geom_hbond_distance_DH
_geom_hbond_distance_HA
_geom_hbond_distance_DA
_geom_hbond_angle_DHA
_geom_hbond_site_symmetry_A
O31 H31 O32 0.84 1.88 2.691(8) 163.1 .
O32 H32 Cl12 0.84 2.25 3.040(5) 155.8 .
N11 H11 Cl12 1.00 2.42 3.295(4) 145.6 1_465
N12 H12 Cl12 1.00 2.60 3.314(4) 128.0 1_565
N13 H13 Cl22 1.00 2.42 3.265(4) 141.6 .
N14 H14 Cl22 1.00 2.58 3.309(4) 130.1 1_455
N21 H21 Cl22 1.00 2.34 3.180(4) 141.3 .
N22 H22 O31 1.00 2.01 2.921(6) 149.8 .
N23 H23 Cl12 1.00 2.40 3.298(4) 148.6 .
N24 H24 Cl21 1.00 2.60 3.456(4) 143.0 2_767

loop_
_geom_torsion_atom_site_label_1
_geom_torsion_atom_site_label_2
_geom_torsion_atom_site_label_3
_geom_torsion_atom_site_label_4
_geom_torsion
C116 N11 C17 C18 -171.3(4)
Co11 N11 C17 C18 -40.7(5)
C19 N12 C18 C17 -171.7(4)
Co11 N12 C18 C17 -40.3(5)
N11 C17 C18 N12 53.9(5)
C18 N12 C19 C110 -178.7(4)
Co11 N12 C19 C110 55.9(5)
N21 Co21 C21 C22 111(2)
N24 Co21 C21 C22 -155(2)
N22 Co21 C21 C22 25(2)
N23 Co21 C21 C22 -68(2)
C35 O33 C34 C33 169.0(8)
C34 O33 C35 O34 -5.9(12)
C34 O33 C35 C36 176.8(7)
N12 C19 C110 C111 -68.7(6)
C112 N13 C111 C110 178.9(4)
Co11 N13 C111 C110 -57.2(5)
C19 C110 C111 N13 69.5(6)
C111 N13 C112 C113 170.5(4)
Co11 N13 C112 C113 40.5(5)
C114 N14 C113 C112 171.1(4)
Co11 N14 C113 C112 39.3(5)
N13 C112 C113 N14 -53.5(5)
C113 N14 C114 C115 178.9(4)
Co11 N14 C114 C115 -55.4(5)
N14 C114 C115 C116 67.0(6)
C17 N11 C116 C115 -177.6(4)
Co11 N11 C116 C115 57.8(5)
C114 C115 C116 N11 -68.3(6)
C226 N21 C217 C218 -172.1(4)
Co21 N21 C217 C218 -41.1(4)
C219 N22 C218 C217 -170.9(4)
Co21 N22 C218 C217 -40.1(4)
N21 C217 C218 N22 53.7(5)
C218 N22 C219 C220 -177.5(4)
Co21 N22 C219 C220 57.0(5)
N22 C219 C220 C221 -68.5(6)
C222 N23 C221 C220 179.5(4)
Co21 N23 C221 C220 -55.2(5)
C219 C220 C221 N23 67.0(6)
C221 N23 C222 C223 170.0(4)
Co21 N23 C222 C223 38.6(4)
C224 N24 C223 C222 170.4(4)
Co21 N24 C223 C222 38.3(4)
N23 C222 C223 N24 -51.0(5)
C223 N24 C224 C225 178.8(4)
Co21 N24 C224 C225 -54.4(5)
N24 C224 C225 C226 67.4(6)
C217 N21 C226 C225 -178.4(4)
Co21 N21 C226 C225 56.5(5)
C224 C225 C226 N21 -68.2(5)
